data_1542585
loop_
_publ_author_name
'Lunsford, Allen M.'
'Beto, Christopher C.'
'Ding, Shengda'
'Erdem, \"Ozlen F.'
'Wang, Ning'
'Bhuvanesh, Nattamai'
'Hall, Michael B.'
'Darensbourg, Marcetta Y.'

_publ_section_title
;
 Cyanide-bridged iron complexes as biomimetics of tri-iron arrangements in
 maturases of the H cluster of the di-iron hydrogenase
;
_journal_issue 6
_journal_name_full 'Chem. Sci.'
_journal_page_first 3710
_journal_paper_doi 10.1039/C6SC00213G
_journal_volume 7
_journal_year 2016
_chemical_formula_moiety 'C19 H19 Fe3 N4 O6 S2, B1 F4, 0.6(C2 H3 N), 0.72(H2 O)'
_chemical_formula_sum 'C20.2 H22.23 B F4 Fe3 N4.6 O6.72 S2'
_chemical_formula_weight 755.40
_space_group_crystal_system triclinic
_space_group_IT_number 2
_space_group_name_Hall '-P 1'
_space_group_name_H-M_alt 'P -1'
_symmetry_space_group_name_Hall '-P 1'
_symmetry_space_group_name_H-M 'P -1'
_atom_sites_solution_hydrogens mixed
_audit_creation_date 2014-08-26
_audit_creation_method
;
Olex2 1.2-beta
(compiled 2013.09.17 svn.r2790 for OlexSys, GUI svn.r4601)
;
_audit_update_record
;
2016-01-14 deposited with the CCDC.
2016-02-18 downloaded from the CCDC.
;
_cell_angle_alpha 76.988(2)
_cell_angle_beta 85.341(2)
_cell_angle_gamma 81.750(2)
_cell_formula_units_Z 2
_cell_length_a 10.4593(5)
_cell_length_b 11.6085(6)
_cell_length_c 12.2560(6)
_cell_measurement_reflns_used 9995
_cell_measurement_temperature 110.15
_cell_measurement_theta_max 30.015
_cell_measurement_theta_min 2.502
_cell_volume 1433.02(12)
_computing_data_reduction 'SAINT v8.27A (Bruker, 2012)'
_computing_molecular_graphics
;
O. V. Dolomanov, L. J. Bourhis, R. J. Gildea, J. A. K. Howard and H. Puschmann,
OLEX2: a complete structure solution, refinement and analysis program.
J. Appl. Cryst. (2009). 42, 339-341.
;
_computing_publication_material
;
O. V. Dolomanov, L. J. Bourhis, R. J. Gildea, J. A. K. Howard and H. Puschmann,
OLEX2: a complete structure solution, refinement and analysis program.
J. Appl. Cryst. (2009). 42, 339-341.
;
_computing_structure_refinement
;
SHELX, G.M. Sheldrick, Acta Cryst.
(2008). A64, 112-122
;
_diffrn_ambient_temperature 110.15
_diffrn_measured_fraction_theta_full 0.998
_diffrn_measured_fraction_theta_max 0.938
_diffrn_measurement_device_type 'Bruker APEX-II CCD'
_diffrn_measurement_method '\f and \w scans'
_diffrn_radiation_monochromator graphite
_diffrn_radiation_type MoK\a
_diffrn_radiation_wavelength 0.71073
_diffrn_reflns_av_R_equivalents 0.0436
_diffrn_reflns_av_unetI/netI 0.0319
_diffrn_reflns_Laue_measured_fraction_full 0.998
_diffrn_reflns_Laue_measured_fraction_max 0.938
_diffrn_reflns_limit_h_max 14
_diffrn_reflns_limit_h_min -14
_diffrn_reflns_limit_k_max 16
_diffrn_reflns_limit_k_min -16
_diffrn_reflns_limit_l_max 17
_diffrn_reflns_limit_l_min -17
_diffrn_reflns_number 46532
_diffrn_reflns_point_group_measured_fraction_full 0.998
_diffrn_reflns_point_group_measured_fraction_max 0.938
_diffrn_reflns_theta_full 25.242
_diffrn_reflns_theta_max 30.797
_diffrn_reflns_theta_min 1.970
_diffrn_standards_number 0
_exptl_absorpt_coefficient_mu 1.717
_exptl_absorpt_correction_T_max 0.7461
_exptl_absorpt_correction_T_min 0.6145
_exptl_absorpt_correction_type multi-scan
_exptl_absorpt_process_details
;
SADABS-2012/1 (Bruker,2012) was used for absorption correction.
wR2(int) was 0.0768 before and 0.0568 after correction.
The Ratio of minimum to maximum transmission is 0.8236.
The \l/2 correction factor is 0.0015.
;
_exptl_crystal_colour red
_exptl_crystal_colour_primary red
_exptl_crystal_density_diffrn 1.751
_exptl_crystal_description block
_exptl_crystal_F_000 761
_exptl_crystal_size_max 0.142
_exptl_crystal_size_mid 0.10
_exptl_crystal_size_min 0.038
_refine_diff_density_max 2.007
_refine_diff_density_min -1.856
_refine_diff_density_rms 0.132
_refine_ls_extinction_method none
_refine_ls_goodness_of_fit_ref 1.055
_refine_ls_hydrogen_treatment constr
_refine_ls_matrix_type full
_refine_ls_number_parameters 369
_refine_ls_number_reflns 8411
_refine_ls_number_restraints 66
_refine_ls_restrained_S_all 1.125
_refine_ls_R_factor_all 0.0658
_refine_ls_R_factor_gt 0.0520
_refine_ls_shift/su_max 0.001
_refine_ls_shift/su_mean 0.000
_refine_ls_structure_factor_coef Fsqd
_refine_ls_weighting_details 'w=1/[\s^2^(Fo^2^)+(0.0908P)^2^+2.8479P] where P=(Fo^2^+2Fc^2^)/3'
_refine_ls_weighting_scheme calc
_refine_ls_wR_factor_gt 0.1487
_refine_ls_wR_factor_ref 0.1629
_reflns_Friedel_coverage 0.000
_reflns_number_gt 6833
_reflns_number_total 8411
_reflns_threshold_expression 'I > 2\s(I)'
_cod_data_source_file c6sc00213g3.cif
_cod_data_source_block 8314
_cod_depositor_comments 'Adding full bibliography for 1542583--1542586.cif.'
_cod_original_formula_sum 'C20.20 H22.23 B F4 Fe3 N4.60 O6.72 S2'
_cod_database_code 1542585
_shelxl_version_number 2014/6
_shelx_space_group_comment
;
The symmetry employed for this shelxl refinement is uniquely defined
by the following loop, which should always be used as a source of
symmetry information in preference to the above space-group names.
They are only intended as comments.
;
_shelx_estimated_absorpt_t_max 0.938
_shelx_estimated_absorpt_t_min 0.793
_olex2_refinement_description
;
1. Fixed Uiso
 At 1.2 times of:
  All C(H) groups, All C(H,H) groups
 At 1.5 times of:
  All C(H,H,H) groups, All O(H,H) groups
2. Shared sites
{B1S, B1T}
3. Restrained distances
 C2E-C1E
 1.54 with sigma of 0.005
 N1E-C2E
 1.1 with sigma of 0.005
 F1-B1S \\sim F1A-B1T \\sim F3A-B1T \\sim F2-B1S \\sim F2A-B1T \\sim F3-B1S
\\sim F4A-B1T \\sim F4-B1S
 with sigma of 0.005
 F1-F2 \\sim F2-F3 \\sim F3-F4 \\sim F4-F1 \\sim F1A-F2A \\sim F2A-F3A \\sim
F3A-F4A \\sim F4A-F1A \\sim F1A-F3A
 with sigma of 0.005
4. Uiso/Uaniso restraints and constraints
Uanis(N1E) = Uanis(C1E) = Uanis(C2E)
Uanis(B1S) = Uanis(F1) = Uanis(F2) = Uanis(F3) = Uanis(F4) = Uanis(B1T) =
Uanis(F1A) = Uanis(F2A) = Uanis(F3A) = Uanis(F4A)
5. Others
 Sof(B1T)=Sof(F1A)=Sof(F2A)=Sof(F3A)=Sof(F4A)=1-FVAR(1)
 Sof(B1S)=Sof(F1)=Sof(F2)=Sof(F3)=Sof(F4)=FVAR(1)
 Sof(O7A)=Sof(H7AA)=Sof(H7AB)=FVAR(2)
 Fixed Sof: N1E(0.6) C1E(0.6) H1EA(0.6) H1EB(0.6) H1EC(0.6) C2E(0.6)
6.a Riding coordinates:
 O7A(H7AA,H7AB)
6.b Secondary CH2 refined with riding coordinates:
 C1(H1A,H1B), C2(H2A,H2B), C3(H3A,H3B)
6.c Aromatic/amide H refined with riding coordinates:
 C8(H8), C9(H9), C15(H15), C16(H16), C17(H17), C18(H18), C19(H19)
6.d Idealised Me refined as rotating group:
 C10(H10A,H10B,H10C), C11(H11A,H11B,H11C), C1E(H1EA,H1EB,H1EC)
;

loop_
_space_group_symop_operation_xyz
'x, y, z'
'-x, -y, -z'

loop_
_atom_site_label
_atom_site_type_symbol
_atom_site_fract_x
_atom_site_fract_y
_atom_site_fract_z
_atom_site_U_iso_or_equiv
_atom_site_adp_type
_atom_site_occupancy
_atom_site_site_symmetry_order
_atom_site_calc_flag
_atom_site_refinement_flags_posn
_atom_site_refinement_flags_adp
_atom_site_refinement_flags_occupancy
_atom_site_disorder_assembly
_atom_site_disorder_group
Fe1 Fe 0.28535(4) 0.42641(3) 0.72892(3) 0.01771(11) Uani 1 1 d . . . . .
Fe2 Fe 0.04536(4) 0.46726(4) 0.78572(4) 0.02123(11) Uani 1 1 d . . . . .
Fe3 Fe 0.44040(5) 0.76064(4) 0.85515(5) 0.03201(14) Uani 1 1 d . . . . .
S1 S 0.20154(7) 0.39173(6) 0.90776(6) 0.02063(15) Uani 1 1 d . . . . .
S2 S 0.13193(7) 0.32580(7) 0.69476(6) 0.02351(16) Uani 1 1 d . . . . .
O1 O 0.4733(3) 0.2274(2) 0.7813(2) 0.0385(6) Uani 1 1 d . . . . .
O2 O -0.0789(3) 0.5948(3) 0.5793(2) 0.0495(8) Uani 1 1 d . . . . .
O3 O 0.0384(3) 0.6911(2) 0.8609(3) 0.0439(7) Uani 1 1 d . . . . .
O4 O -0.1888(3) 0.3870(3) 0.9102(3) 0.0546(8) Uani 1 1 d . . . . .
O5 O 0.4620(3) 0.5966(3) 1.0736(3) 0.0443(7) Uani 1 1 d . . . . .
O6 O 0.7077(3) 0.6989(3) 0.7818(3) 0.0551(8) Uani 1 1 d . . . . .
N1 N 0.4111(2) 0.3190(2) 0.7497(2) 0.0235(5) Uani 1 1 d . . . . .
N2 N 0.3533(3) 0.4390(3) 0.4831(2) 0.0267(5) Uani 1 1 d . . . . .
N3 N 0.2605(3) 0.6098(2) 0.5047(2) 0.0263(5) Uani 1 1 d . . . . .
N4 N 0.3442(2) 0.5684(2) 0.7618(2) 0.0227(5) Uani 1 1 d . . . . .
C1 C 0.2048(3) 0.2315(3) 0.9630(3) 0.0274(6) Uani 1 1 d . . . . .
H1A H 0.2947 0.1929 0.9545 0.033 Uiso 1 1 calc R U . . .
H1B H 0.1809 0.2181 1.0442 0.033 Uiso 1 1 calc R U . . .
C2 C 0.1168(3) 0.1696(3) 0.9088(3) 0.0303(7) Uani 1 1 d . . . . .
H2A H 0.1226 0.0847 0.9483 0.036 Uiso 1 1 calc R U . . .
H2B H 0.0263 0.2062 0.9187 0.036 Uiso 1 1 calc R U . . .
C3 C 0.1488(4) 0.1760(3) 0.7857(3) 0.0308(7) Uani 1 1 d . . . . .
H3A H 0.0922 0.1277 0.7591 0.037 Uiso 1 1 calc R U . . .
H3B H 0.2391 0.1387 0.7766 0.037 Uiso 1 1 calc R U . . .
C4 C -0.0307(3) 0.5450(3) 0.6587(3) 0.0315(7) Uani 1 1 d . . . . .
C5 C 0.0399(3) 0.6044(3) 0.8326(3) 0.0285(6) Uani 1 1 d . . . . .
C6 C -0.0986(3) 0.4163(3) 0.8623(3) 0.0331(7) Uani 1 1 d . . . . .
C7 C 0.2979(3) 0.4972(3) 0.5629(2) 0.0222(5) Uani 1 1 d . . . . .
C8 C 0.3510(4) 0.5144(4) 0.3779(3) 0.0346(7) Uani 1 1 d . . . . .
H8 H 0.3849 0.4942 0.3094 0.042 Uiso 1 1 calc R U . . .
C9 C 0.2923(4) 0.6208(4) 0.3908(3) 0.0355(8) Uani 1 1 d . . . . .
H9 H 0.2756 0.6904 0.3334 0.043 Uiso 1 1 calc R U . . .
C10 C 0.4067(4) 0.3132(3) 0.5009(3) 0.0368(8) Uani 1 1 d . . . . .
H10A H 0.4886 0.3007 0.5381 0.055 Uiso 1 1 calc R U . . .
H10B H 0.4220 0.2898 0.4285 0.055 Uiso 1 1 calc R U . . .
H10C H 0.3454 0.2646 0.5482 0.055 Uiso 1 1 calc R U . . .
C11 C 0.1989(4) 0.7110(3) 0.5495(3) 0.0354(8) Uani 1 1 d . . . . .
H11A H 0.1715 0.6835 0.6284 0.053 Uiso 1 1 calc R U . . .
H11B H 0.1232 0.7491 0.5067 0.053 Uiso 1 1 calc R U . . .
H11C H 0.2604 0.7686 0.5437 0.053 Uiso 1 1 calc R U . . .
C12 C 0.3813(3) 0.6423(3) 0.7941(3) 0.0247(6) Uani 1 1 d . . . . .
C13 C 0.4542(3) 0.6598(3) 0.9888(3) 0.0337(7) Uani 1 1 d . . . . .
C14 C 0.6050(4) 0.7222(4) 0.8100(4) 0.0401(8) Uani 1 1 d . . . . .
C15 C 0.2825(7) 0.8784(4) 0.7866(7) 0.076(2) Uani 1 1 d . . . . .
H15 H 0.2177 0.8584 0.7467 0.092 Uiso 1 1 calc R U . . .
C16 C 0.3950(9) 0.9203(5) 0.7396(6) 0.088(2) Uani 1 1 d . . . . .
H16 H 0.4214 0.9336 0.6622 0.105 Uiso 1 1 calc R U . . .
C17 C 0.4626(7) 0.9397(4) 0.8234(8) 0.084(2) Uani 1 1 d . . . . .
H17 H 0.5436 0.9696 0.8130 0.101 Uiso 1 1 calc R U . . .
C18 C 0.3960(7) 0.9094(4) 0.9247(6) 0.0698(18) Uani 1 1 d . . . . .
H18 H 0.4216 0.9136 0.9962 0.084 Uiso 1 1 calc R U . . .
C19 C 0.2781(5) 0.8697(4) 0.9000(6) 0.0679(17) Uani 1 1 d . . . . .
H19 H 0.2110 0.8429 0.9524 0.082 Uiso 1 1 calc R U . . .
B1S B 0.1982(5) 0.9444(5) 0.2150(5) 0.1235(13) Uani 0.777(5) 1 d D . P A 1
F1 F 0.2427(6) 0.9270(6) 0.3198(5) 0.1235(13) Uani 0.777(5) 1 d D . P A 1
F2 F 0.0859(6) 1.0223(5) 0.1980(6) 0.1235(13) Uani 0.777(5) 1 d D . P A 1
F3 F 0.1813(6) 0.8379(4) 0.1893(6) 0.1235(13) Uani 0.777(5) 1 d D . P A 1
F4 F 0.2836(7) 1.0017(5) 0.1365(5) 0.1235(13) Uani 0.777(5) 1 d D . P A 1
B1T B 0.1982(5) 0.9444(5) 0.2150(5) 0.1235(13) Uani 0.223(5) 1 d D . P A 2
F1A F 0.0983(13) 0.9161(14) 0.2965(12) 0.1235(13) Uani 0.223(5) 1 d D . P A 2
F2A F 0.2000(18) 0.8721(15) 0.1387(12) 0.1235(13) Uani 0.223(5) 1 d D . P A 2
F3A F 0.3138(11) 0.9101(14) 0.2720(14) 0.1235(13) Uani 0.223(5) 1 d D . P A 2
F4A F 0.1849(16) 1.0682(7) 0.1806(17) 0.1235(13) Uani 0.223(5) 1 d D . P A 2
N1E N 0.0282(14) 0.9163(14) 0.6341(11) 0.127(4) Uani 0.6 1 d D . P . .
C1E C 0.1433(16) 1.0975(14) 0.5223(12) 0.127(4) Uani 0.6 1 d D . P . .
H1EA H 0.1317 1.1542 0.5717 0.190 Uiso 0.6 1 calc R U P . .
H1EB H 0.1071 1.1362 0.4498 0.190 Uiso 0.6 1 calc R U P . .
H1EC H 0.2357 1.0711 0.5110 0.190 Uiso 0.6 1 calc R U P . .
C2E C 0.0732(16) 0.9890(15) 0.5763(13) 0.127(4) Uani 0.6 1 d D . P . .
O7A O 0.3668(10) 1.0093(10) 0.4667(7) 0.138(5) Uani 0.717(17) 1 d . . P . .
H7AA H 0.3287 0.9497 0.4653 0.208 Uiso 0.717(17) 1 d R U P . .
H7AB H 0.3546 1.0255 0.5313 0.208 Uiso 0.717(17) 1 d R U P . .

loop_
_atom_site_aniso_label
_atom_site_aniso_U_11
_atom_site_aniso_U_22
_atom_site_aniso_U_33
_atom_site_aniso_U_23
_atom_site_aniso_U_13
_atom_site_aniso_U_12
Fe1 0.01803(19) 0.01716(19) 0.0183(2) -0.00479(14) -0.00280(14) -0.00086(14)
Fe2 0.0181(2) 0.0250(2) 0.0188(2) -0.00251(15) -0.00241(15) 0.00048(15)
Fe3 0.0331(3) 0.0202(2) 0.0468(3) -0.0118(2) -0.0100(2) -0.00500(18)
S1 0.0233(3) 0.0207(3) 0.0172(3) -0.0035(2) -0.0042(2) 0.0001(2)
S2 0.0250(3) 0.0269(4) 0.0212(3) -0.0077(3) -0.0031(3) -0.0069(3)
O1 0.0335(13) 0.0272(12) 0.0497(16) -0.0050(11) -0.0051(11) 0.0092(10)
O2 0.0395(15) 0.067(2) 0.0329(14) 0.0103(13) -0.0139(12) -0.0022(14)
O3 0.0502(17) 0.0321(13) 0.0485(17) -0.0150(12) 0.0019(13) 0.0056(12)
O4 0.0323(15) 0.065(2) 0.059(2) -0.0010(16) 0.0113(14) -0.0110(14)
O5 0.0360(14) 0.0590(18) 0.0382(15) -0.0130(14) -0.0137(12) 0.0031(13)
O6 0.0371(17) 0.075(2) 0.062(2) -0.0280(18) -0.0009(14) -0.0161(15)
N1 0.0212(11) 0.0222(11) 0.0273(13) -0.0067(10) -0.0020(9) -0.0009(9)
N2 0.0268(13) 0.0340(14) 0.0216(12) -0.0094(10) 0.0012(10) -0.0071(11)
N3 0.0294(13) 0.0281(13) 0.0203(12) -0.0015(10) -0.0011(10) -0.0060(10)
N4 0.0233(12) 0.0196(11) 0.0246(12) -0.0030(9) -0.0048(9) -0.0013(9)
C1 0.0322(16) 0.0226(14) 0.0244(14) 0.0002(11) -0.0054(12) 0.0001(11)
C2 0.0344(17) 0.0228(14) 0.0326(17) -0.0012(12) -0.0016(13) -0.0079(12)
C3 0.0361(17) 0.0233(14) 0.0357(17) -0.0083(13) -0.0011(14) -0.0096(12)
C4 0.0225(14) 0.0408(18) 0.0284(16) -0.0026(14) -0.0037(12) -0.0011(13)
C5 0.0248(15) 0.0298(15) 0.0266(15) -0.0036(12) 0.0012(12) 0.0052(12)
C6 0.0255(15) 0.0380(18) 0.0322(17) -0.0015(14) -0.0023(13) -0.0013(13)
C7 0.0202(13) 0.0254(13) 0.0208(13) -0.0042(11) -0.0004(10) -0.0042(10)
C8 0.0400(19) 0.047(2) 0.0197(14) -0.0089(14) 0.0043(13) -0.0162(16)
C9 0.043(2) 0.0394(19) 0.0229(15) 0.0013(13) -0.0001(14) -0.0141(15)
C10 0.042(2) 0.0389(19) 0.0326(17) -0.0196(15) 0.0057(15) 0.0004(15)
C11 0.0414(19) 0.0274(16) 0.0318(17) 0.0014(13) -0.0020(14) 0.0020(14)
C12 0.0254(14) 0.0191(13) 0.0294(15) -0.0038(11) -0.0082(11) -0.0010(10)
C13 0.0241(15) 0.0356(17) 0.047(2) -0.0205(16) -0.0104(14) 0.0000(13)
C14 0.043(2) 0.0381(19) 0.046(2) -0.0152(16) -0.0078(17) -0.0153(16)
C15 0.095(5) 0.028(2) 0.111(5) -0.024(3) -0.060(4) 0.024(3)
C16 0.136(7) 0.027(2) 0.083(4) 0.007(3) 0.007(4) 0.009(3)
C17 0.071(4) 0.028(2) 0.156(7) -0.025(3) 0.016(4) -0.021(2)
C18 0.088(4) 0.036(2) 0.097(4) -0.040(3) -0.036(4) 0.012(2)
C19 0.057(3) 0.0248(19) 0.113(5) -0.012(2) 0.016(3) 0.0071(18)
B1S 0.130(3) 0.0823(19) 0.147(3) 0.0185(18) -0.035(2) -0.0302(17)
F1 0.130(3) 0.0823(19) 0.147(3) 0.0185(18) -0.035(2) -0.0302(17)
F2 0.130(3) 0.0823(19) 0.147(3) 0.0185(18) -0.035(2) -0.0302(17)
F3 0.130(3) 0.0823(19) 0.147(3) 0.0185(18) -0.035(2) -0.0302(17)
F4 0.130(3) 0.0823(19) 0.147(3) 0.0185(18) -0.035(2) -0.0302(17)
B1T 0.130(3) 0.0823(19) 0.147(3) 0.0185(18) -0.035(2) -0.0302(17)
F1A 0.130(3) 0.0823(19) 0.147(3) 0.0185(18) -0.035(2) -0.0302(17)
F2A 0.130(3) 0.0823(19) 0.147(3) 0.0185(18) -0.035(2) -0.0302(17)
F3A 0.130(3) 0.0823(19) 0.147(3) 0.0185(18) -0.035(2) -0.0302(17)
F4A 0.130(3) 0.0823(19) 0.147(3) 0.0185(18) -0.035(2) -0.0302(17)
N1E 0.129(8) 0.174(12) 0.072(6) -0.038(6) -0.033(6) 0.037(7)
C1E 0.129(8) 0.174(12) 0.072(6) -0.038(6) -0.033(6) 0.037(7)
C2E 0.129(8) 0.174(12) 0.072(6) -0.038(6) -0.033(6) 0.037(7)
O7A 0.161(10) 0.189(11) 0.087(6) -0.022(6) -0.015(6) -0.104(9)

loop_
_atom_type_symbol
_atom_type_description
_atom_type_scat_dispersion_real
_atom_type_scat_dispersion_imag
_atom_type_scat_source
C C 0.0033 0.0016 'International Tables Vol C Tables 4.2.6.8 and 6.1.1.4'
H H 0.0000 0.0000 'International Tables Vol C Tables 4.2.6.8 and 6.1.1.4'
B B 0.0013 0.0007 'International Tables Vol C Tables 4.2.6.8 and 6.1.1.4'
F F 0.0171 0.0103 'International Tables Vol C Tables 4.2.6.8 and 6.1.1.4'
Fe Fe 0.3463 0.8444 'International Tables Vol C Tables 4.2.6.8 and 6.1.1.4'
N N 0.0061 0.0033 'International Tables Vol C Tables 4.2.6.8 and 6.1.1.4'
O O 0.0106 0.0060 'International Tables Vol C Tables 4.2.6.8 and 6.1.1.4'
S S 0.1246 0.1234 'International Tables Vol C Tables 4.2.6.8 and 6.1.1.4'

loop_
_geom_angle_atom_site_label_1
_geom_angle_atom_site_label_2
_geom_angle_atom_site_label_3
_geom_angle
S1 Fe1 Fe2 55.29(2)
S2 Fe1 Fe2 55.14(2)
S2 Fe1 S1 85.41(3)
N1 Fe1 Fe2 141.10(9)
N1 Fe1 S1 96.61(10)
N1 Fe1 S2 101.15(9)
N1 Fe1 N4 105.96(12)
N1 Fe1 C7 104.32(13)
N4 Fe1 Fe2 98.91(8)
N4 Fe1 S1 86.23(8)
N4 Fe1 S2 152.36(8)
N4 Fe1 C7 90.83(12)
C7 Fe1 Fe2 104.72(9)
C7 Fe1 S1 158.85(9)
C7 Fe1 S2 87.61(9)
S1 Fe2 Fe1 55.76(2)
S2 Fe2 Fe1 55.04(2)
S2 Fe2 S1 85.65(3)
C4 Fe2 Fe1 105.26(11)
C4 Fe2 S1 159.79(11)
C4 Fe2 S2 87.96(12)
C4 Fe2 C5 91.24(16)
C4 Fe2 C6 97.01(16)
C5 Fe2 Fe1 101.42(11)
C5 Fe2 S1 86.59(11)
C5 Fe2 S2 155.04(11)
C5 Fe2 C6 98.28(17)
C6 Fe2 Fe1 149.73(12)
C6 Fe2 S1 103.19(11)
C6 Fe2 S2 106.59(13)
C12 Fe3 C15 87.85(18)
C12 Fe3 C16 105.2(3)
C12 Fe3 C17 143.5(3)
C12 Fe3 C18 148.4(2)
C12 Fe3 C19 107.5(2)
C13 Fe3 C12 90.55(14)
C13 Fe3 C14 94.14(18)
C13 Fe3 C15 130.2(3)
C13 Fe3 C16 158.3(2)
C13 Fe3 C17 125.2(3)
C13 Fe3 C18 93.4(2)
C13 Fe3 C19 96.4(2)
C14 Fe3 C12 92.81(15)
C14 Fe3 C15 135.6(3)
C14 Fe3 C16 99.8(3)
C14 Fe3 C17 91.5(2)
C14 Fe3 C18 118.1(2)
C14 Fe3 C19 157.0(2)
C16 Fe3 C15 38.4(3)
C17 Fe3 C15 64.5(3)
C17 Fe3 C16 38.5(3)
C17 Fe3 C18 38.7(3)
C17 Fe3 C19 65.7(2)
C18 Fe3 C15 65.9(2)
C18 Fe3 C16 65.4(3)
C18 Fe3 C19 40.9(2)
C19 Fe3 C15 38.3(3)
C19 Fe3 C16 64.9(3)
Fe2 S1 Fe1 68.95(2)
C1 S1 Fe1 109.97(11)
C1 S1 Fe2 112.77(11)
Fe1 S2 Fe2 69.82(3)
C3 S2 Fe1 109.56(12)
C3 S2 Fe2 112.90(12)
O1 N1 Fe1 161.5(3)
C7 N2 C8 111.1(3)
C7 N2 C10 126.4(3)
C8 N2 C10 122.6(3)
C7 N3 C9 111.1(3)
C7 N3 C11 127.4(3)
C9 N3 C11 121.4(3)
C12 N4 Fe1 171.4(3)
S1 C1 H1A 108.3
S1 C1 H1B 108.3
H1A C1 H1B 107.4
C2 C1 S1 116.0(2)
C2 C1 H1A 108.3
C2 C1 H1B 108.3
C1 C2 H2A 108.8
C1 C2 H2B 108.8
H2A C2 H2B 107.7
C3 C2 C1 113.8(3)
C3 C2 H2A 108.8
C3 C2 H2B 108.8
S2 C3 H3A 108.3
S2 C3 H3B 108.3
C2 C3 S2 116.1(2)
C2 C3 H3A 108.3
C2 C3 H3B 108.3
H3A C3 H3B 107.4
O2 C4 Fe2 179.4(4)
O3 C5 Fe2 178.8(3)
O4 C6 Fe2 178.6(4)
N2 C7 Fe1 125.5(2)
N2 C7 N3 104.0(3)
N3 C7 Fe1 130.4(2)
N2 C8 H8 126.4
C9 C8 N2 107.2(3)
C9 C8 H8 126.4
N3 C9 H9 126.7
C8 C9 N3 106.6(3)
C8 C9 H9 126.7
N2 C10 H10A 109.5
N2 C10 H10B 109.5
N2 C10 H10C 109.5
H10A C10 H10B 109.5
H10A C10 H10C 109.5
H10B C10 H10C 109.5
N3 C11 H11A 109.5
N3 C11 H11B 109.5
N3 C11 H11C 109.5
H11A C11 H11B 109.5
H11A C11 H11C 109.5
H11B C11 H11C 109.5
N4 C12 Fe3 177.1(3)
O5 C13 Fe3 179.4(4)
O6 C14 Fe3 179.6(4)
Fe3 C15 H15 125.1
C16 C15 Fe3 70.6(4)
C16 C15 H15 125.3
C19 C15 Fe3 70.6(3)
C19 C15 H15 125.3
C19 C15 C16 109.4(6)
Fe3 C16 H16 124.5
C15 C16 Fe3 71.0(3)
C15 C16 H16 125.9
C17 C16 Fe3 70.2(4)
C17 C16 C15 108.1(7)
C17 C16 H16 125.9
Fe3 C17 H17 124.5
C16 C17 Fe3 71.3(3)
C16 C17 H17 125.0
C16 C17 C18 109.9(6)
C18 C17 Fe3 70.7(3)
C18 C17 H17 125.0
Fe3 C18 H18 124.1
C17 C18 Fe3 70.5(3)
C17 C18 H18 127.1
C17 C18 C19 105.7(6)
C19 C18 Fe3 69.8(3)
C19 C18 H18 127.1
Fe3 C19 H19 124.7
C15 C19 Fe3 71.1(3)
C15 C19 C18 106.8(6)
C15 C19 H19 126.6
C18 C19 Fe3 69.2(3)
C18 C19 H19 126.6
F1 B1S F2 114.0(3)
F1 B1S F3 111.4(6)
F1 B1S F4 110.0(3)
F2 B1S F3 109.4(3)
F2 B1S F4 102.0(6)
F3 B1S F4 109.6(3)
F1A B1T F3A 105.6(4)
F2A B1T F1A 107.6(4)
F2A B1T F3A 107.3(4)
F2A B1T F4A 121.4(10)
F4A B1T F1A 107.2(4)
F4A B1T F3A 106.7(4)
H1EA C1E H1EB 109.5
H1EA C1E H1EC 109.5
H1EB C1E H1EC 109.5
C2E C1E H1EA 109.5
C2E C1E H1EB 109.5
C2E C1E H1EC 109.5
N1E C2E C1E 166.2(17)
H7AA O7A H7AB 109.5

loop_
_geom_bond_atom_site_label_1
_geom_bond_atom_site_label_2
_geom_bond_distance
Fe1 Fe2 2.5560(6)
Fe1 S1 2.2642(8)
Fe1 S2 2.2319(8)
Fe1 N1 1.671(3)
Fe1 N4 1.972(3)
Fe1 C7 2.017(3)
Fe2 S1 2.2515(8)
Fe2 S2 2.2344(9)
Fe2 C4 1.798(3)
Fe2 C5 1.802(4)
Fe2 C6 1.810(4)
Fe3 C12 1.900(3)
Fe3 C13 1.789(4)
Fe3 C14 1.790(5)
Fe3 C15 2.088(5)
Fe3 C16 2.084(6)
Fe3 C17 2.070(5)
Fe3 C18 2.072(5)
Fe3 C19 2.081(5)
S1 C1 1.827(3)
S2 C3 1.835(3)
O1 N1 1.167(3)
O2 C4 1.131(4)
O3 C5 1.134(4)
O4 C6 1.123(5)
O5 C13 1.131(5)
O6 C14 1.115(5)
N2 C7 1.357(4)
N2 C8 1.386(4)
N2 C10 1.461(5)
N3 C7 1.360(4)
N3 C9 1.389(4)
N3 C11 1.454(5)
N4 C12 1.148(4)
C1 H1A 0.9900
C1 H1B 0.9900
C1 C2 1.519(5)
C2 H2A 0.9900
C2 H2B 0.9900
C2 C3 1.507(5)
C3 H3A 0.9900
C3 H3B 0.9900
C8 H8 0.9500
C8 C9 1.335(6)
C9 H9 0.9500
C10 H10A 0.9800
C10 H10B 0.9800
C10 H10C 0.9800
C11 H11A 0.9800
C11 H11B 0.9800
C11 H11C 0.9800
C15 H15 0.9500
C15 C16 1.372(11)
C15 C19 1.367(9)
C16 H16 0.9500
C16 C17 1.369(11)
C17 H17 0.9500
C17 C18 1.373(10)
C18 H18 0.9500
C18 C19 1.453(9)
C19 H19 0.9500
B1S F1 1.363(4)
B1S F2 1.375(4)
B1S F3 1.381(4)
B1S F4 1.382(4)
B1T F1A 1.406(5)
B1T F2A 1.388(5)
B1T F3A 1.408(5)
B1T F4A 1.393(5)
N1E C2E 1.108(5)
C1E H1EA 0.9800
C1E H1EB 0.9800
C1E H1EC 0.9800
C1E C2E 1.540(5)
O7A H7AA 0.8501
O7A H7AB 0.8502

loop_
_geom_torsion_atom_site_label_1
_geom_torsion_atom_site_label_2
_geom_torsion_atom_site_label_3
_geom_torsion_atom_site_label_4
_geom_torsion
Fe1 S1 C1 C2 -66.9(3)
Fe1 S2 C3 C2 69.3(3)
Fe2 Fe1 N1 O1 2.0(9)
Fe2 S1 C1 C2 7.9(3)
Fe2 S2 C3 C2 -6.3(3)
Fe3 C15 C16 C17 -60.7(4)
Fe3 C15 C19 C18 60.3(3)
Fe3 C16 C17 C18 -60.5(4)
Fe3 C17 C18 C19 -61.4(3)
Fe3 C18 C19 C15 -61.6(3)
S1 Fe1 N1 O1 41.7(9)
S1 C1 C2 C3 61.9(4)
S2 Fe1 N1 O1 -44.9(9)
N2 C8 C9 N3 0.8(4)
N4 Fe1 N1 O1 129.7(8)
C1 C2 C3 S2 -63.0(4)
C7 Fe1 N1 O1 -135.3(8)
C7 N2 C8 C9 -0.8(4)
C7 N3 C9 C8 -0.5(4)
C8 N2 C7 Fe1 -177.3(2)
C8 N2 C7 N3 0.5(3)
C9 N3 C7 Fe1 177.7(2)
C9 N3 C7 N2 0.0(4)
C10 N2 C7 Fe1 4.0(5)
C10 N2 C7 N3 -178.1(3)
C10 N2 C8 C9 177.9(3)
C11 N3 C7 Fe1 -0.4(5)
C11 N3 C7 N2 -178.1(3)
C11 N3 C9 C8 177.8(3)
C15 C16 C17 Fe3 61.2(4)
C15 C16 C17 C18 0.7(7)
C16 C15 C19 Fe3 -60.2(4)
C16 C15 C19 C18 0.2(5)
C16 C17 C18 Fe3 60.8(4)
C16 C17 C18 C19 -0.6(6)
C17 C18 C19 Fe3 61.9(4)
C17 C18 C19 C15 0.3(5)
C19 C15 C16 Fe3 60.1(3)
C19 C15 C16 C17 -0.5(6)
